data_4108025
loop_
_publ_author_name
'Guillermo M\'inguez Espallargas'
'Lee Brammer'
'David R. Allan'
'Colin R. Pulham'
'Neil Robertson'
'John E. Warren'

_publ_section_title
;
 Noncovalent Interactions under Extreme Conditions: High-Pressure and
 Low-Temperature Diffraction Studies of the Isostructural Metal-Organic
 Networks (4-Chloropyridinium)2[CoX4] (X = Cl, Br)
;
_journal_name_full 'Journal of the American Chemical Society'
_journal_page_first 9058
_journal_page_last 9071
_journal_paper_doi 10.1021/ja8010868
_journal_volume 130
_journal_year 2008
_chemical_formula_moiety '2(C5 H5 Cl N), Cl4 Co'
_chemical_formula_sum 'C10 H10 Cl6 Co N2'
_chemical_formula_weight 429.83
_chemical_name_systematic
; 
 ? 
;
_space_group_IT_number 15
_symmetry_cell_setting monoclinic
_symmetry_space_group_name_Hall '-C 2yc'
_symmetry_space_group_name_H-M 'C 1 2/c 1'
_atom_sites_solution_hydrogens geom
_atom_sites_solution_primary direct
_atom_sites_solution_secondary difmap
_audit_creation_method SHELXL-97
_cell_angle_alpha 90.00
_cell_angle_beta 100.551(3)
_cell_angle_gamma 90.00
_cell_formula_units_Z 4
_cell_length_a 16.4836(9)
_cell_length_b 7.2469(4)
_cell_length_c 13.7167(8)
_cell_measurement_reflns_used 5658
_cell_measurement_temperature 120(2)
_cell_measurement_theta_max 30.55
_cell_measurement_theta_min 2.51
_cell_volume 1610.82(16)
_computing_cell_refinement 'Bruker SMART'
_computing_data_collection 'Bruker SMART'
_computing_data_reduction 'Bruker SAINT'
_computing_molecular_graphics 'Bruker SHELXTL'
_computing_publication_material 'Bruker SHELXTL'
_computing_structure_refinement 'SHELXL-97 (Sheldrick, 1997)'
_computing_structure_solution 'SHELXS-97 (Sheldrick, 1990)'
_diffrn_ambient_temperature 120(2)
_diffrn_measured_fraction_theta_full 0.992
_diffrn_measured_fraction_theta_max 0.992
_diffrn_measurement_device_type 'CCD area detector'
_diffrn_measurement_method 'phi and omega scans'
_diffrn_radiation_monochromator graphite
_diffrn_radiation_source 'fine-focus sealed tube'
_diffrn_radiation_type MoK\a
_diffrn_radiation_wavelength 0.71073
_diffrn_reflns_av_R_equivalents 0.0255
_diffrn_reflns_av_sigmaI/netI 0.0202
_diffrn_reflns_limit_h_max 23
_diffrn_reflns_limit_h_min -23
_diffrn_reflns_limit_k_max 10
_diffrn_reflns_limit_k_min -10
_diffrn_reflns_limit_l_max 19
_diffrn_reflns_limit_l_min -19
_diffrn_reflns_number 12678
_diffrn_reflns_theta_full 30.66
_diffrn_reflns_theta_max 30.66
_diffrn_reflns_theta_min 2.51
_exptl_absorpt_coefficient_mu 2.046
_exptl_absorpt_correction_T_max 0.8216
_exptl_absorpt_correction_T_min 0.6972
_exptl_absorpt_correction_type multi-scan
_exptl_absorpt_process_details sadabs
_exptl_crystal_colour blue
_exptl_crystal_density_diffrn 1.772
_exptl_crystal_description block
_exptl_crystal_F_000 852
_exptl_crystal_size_max 0.19
_exptl_crystal_size_mid 0.16
_exptl_crystal_size_min 0.10
_refine_diff_density_max 0.622
_refine_diff_density_min -0.529
_refine_diff_density_rms 0.064
_refine_ls_extinction_method none
_refine_ls_goodness_of_fit_ref 1.550
_refine_ls_hydrogen_treatment constr
_refine_ls_matrix_type full
_refine_ls_number_parameters 87
_refine_ls_number_reflns 2474
_refine_ls_number_restraints 0
_refine_ls_restrained_S_all 1.550
_refine_ls_R_factor_all 0.0281
_refine_ls_R_factor_gt 0.0229
_refine_ls_shift/su_max 0.001
_refine_ls_shift/su_mean 0.000
_refine_ls_structure_factor_coef Fsqd
_refine_ls_weighting_details 'calc w=1/[\s^2^(Fo^2^)+(0.0180P)^2^+0.0000P] where P=(Fo^2^+2Fc^2^)/3'
_refine_ls_weighting_scheme calc
_refine_ls_wR_factor_gt 0.0552
_refine_ls_wR_factor_ref 0.0563
_reflns_number_gt 2187
_reflns_number_total 2474
_reflns_threshold_expression >2sigma(I)
_cod_data_source_file ja8010868-file002_06.cif
_cod_data_source_block ilb832m
_cod_database_code 4108025

loop_
_symmetry_equiv_pos_as_xyz
'x, y, z'
'-x, y, -z+1/2'
'x+1/2, y+1/2, z'
'-x+1/2, y+1/2, -z+1/2'
'-x, -y, -z'
'x, -y, z-1/2'
'-x+1/2, -y+1/2, -z'
'x+1/2, -y+1/2, z-1/2'

loop_
_atom_site_label
_atom_site_type_symbol
_atom_site_fract_x
_atom_site_fract_y
_atom_site_fract_z
_atom_site_U_iso_or_equiv
_atom_site_adp_type
_atom_site_occupancy
_atom_site_symmetry_multiplicity
_atom_site_calc_flag
_atom_site_refinement_flags
Co1 Co 0.5000 0.54737(3) 0.7500 0.01526(7) Uani 1 2 d S
Cl1 Cl 0.424560(19) 0.33892(5) 0.64492(3) 0.02424(9) Uani 1 1 d .
Cl2 Cl 0.59116(2) 0.72041(5) 0.68687(3) 0.02444(9) Uani 1 1 d .
N1 N 0.59644(7) 0.18535(16) 0.61318(9) 0.0201(2) Uani 1 1 d .
H1 H 0.5625 0.2299 0.6500 0.024 Uiso 1 1 calc R
C2 C 0.67046(8) 0.12481(19) 0.65805(10) 0.0204(3) Uani 1 1 d .
H2 H 0.6857 0.1313 0.7282 0.024 Uiso 1 1 calc R
C3 C 0.72458(8) 0.05310(17) 0.60255(10) 0.0176(3) Uani 1 1 d .
H3 H 0.7776 0.0105 0.6334 0.021 Uiso 1 1 calc R
C4 C 0.69966(8) 0.04476(17) 0.50052(10) 0.0159(3) Uani 1 1 d .
Cl4 Cl 0.765807(19) -0.04423(4) 0.42905(2) 0.01918(8) Uani 1 1 d .
C5 C 0.62263(8) 0.1107(2) 0.45486(10) 0.0200(3) Uani 1 1 d .
H5 H 0.6059 0.1071 0.3848 0.024 Uiso 1 1 calc R
C6 C 0.57167(8) 0.18112(19) 0.51462(11) 0.0222(3) Uani 1 1 d .
H6 H 0.5187 0.2270 0.4859 0.027 Uiso 1 1 calc R

loop_
_atom_site_aniso_label
_atom_site_aniso_U_11
_atom_site_aniso_U_22
_atom_site_aniso_U_33
_atom_site_aniso_U_23
_atom_site_aniso_U_13
_atom_site_aniso_U_12
Co1 0.01458(12) 0.01337(13) 0.01879(13) 0.000 0.00557(9) 0.000
Cl1 0.01441(15) 0.02684(18) 0.03031(19) -0.01137(14) 0.00102(13) 0.00104(12)
Cl2 0.02431(17) 0.02507(18) 0.02668(18) 0.00349(14) 0.01192(14) -0.00483(13)
N1 0.0194(5) 0.0164(6) 0.0275(6) -0.0007(5) 0.0121(5) 0.0013(4)
C2 0.0237(7) 0.0184(7) 0.0202(7) 0.0023(5) 0.0069(5) -0.0001(5)
C3 0.0171(6) 0.0157(6) 0.0201(6) 0.0026(5) 0.0038(5) 0.0015(5)
C4 0.0165(6) 0.0122(6) 0.0203(6) -0.0002(5) 0.0073(5) -0.0011(4)
Cl4 0.02120(16) 0.01778(16) 0.02051(16) -0.00154(12) 0.00897(12) 0.00079(12)
C5 0.0202(6) 0.0188(7) 0.0202(7) -0.0005(5) 0.0016(5) 0.0008(5)
C6 0.0163(6) 0.0187(7) 0.0310(8) -0.0001(6) 0.0029(5) 0.0013(5)

loop_
_atom_type_symbol
_atom_type_description
_atom_type_scat_dispersion_real
_atom_type_scat_dispersion_imag
_atom_type_scat_source
C C 0.0033 0.0016 'International Tables Vol C Tables 4.2.6.8 and 6.1.1.4'
H H 0.0000 0.0000 'International Tables Vol C Tables 4.2.6.8 and 6.1.1.4'
N N 0.0061 0.0033 'International Tables Vol C Tables 4.2.6.8 and 6.1.1.4'
Cl Cl 0.1484 0.1585 'International Tables Vol C Tables 4.2.6.8 and 6.1.1.4'
Co Co 0.3494 0.9721 'International Tables Vol C Tables 4.2.6.8 and 6.1.1.4'

loop_
_geom_angle_atom_site_label_1
_geom_angle_atom_site_label_2
_geom_angle_atom_site_label_3
_geom_angle
_geom_angle_site_symmetry_1
_geom_angle_site_symmetry_3
Cl2 Co1 Cl2 112.21(2) . 2_656
Cl2 Co1 Cl1 116.704(14) . .
Cl2 Co1 Cl1 106.615(13) 2_656 .
Cl2 Co1 Cl1 106.615(13) . 2_656
Cl2 Co1 Cl1 116.704(14) 2_656 2_656
Cl1 Co1 Cl1 97.51(2) . 2_656
C2 N1 C6 122.78(12) . .
C2 N1 H1 118.6 . .
C6 N1 H1 118.6 . .
N1 C2 C3 119.94(13) . .
N1 C2 H2 120.0 . .
C3 C2 H2 120.0 . .
C2 C3 C4 118.21(12) . .
C2 C3 H3 120.9 . .
C4 C3 H3 120.9 . .
C3 C4 C5 121.08(12) . .
C3 C4 Cl4 119.37(10) . .
C5 C4 Cl4 119.54(11) . .
C6 C5 C4 117.73(13) . .
C6 C5 H5 121.1 . .
C4 C5 H5 121.1 . .
N1 C6 C5 120.25(12) . .
N1 C6 H6 119.9 . .
C5 C6 H6 119.9 . .

loop_
_geom_bond_atom_site_label_1
_geom_bond_atom_site_label_2
_geom_bond_distance
_geom_bond_site_symmetry_2
Co1 Cl2 2.2488(4) .
Co1 Cl2 2.2488(4) 2_656
Co1 Cl1 2.2911(4) .
Co1 Cl1 2.2911(4) 2_656
N1 C2 1.3360(17) .
N1 C6 1.3391(19) .
N1 H1 0.8800 .
C2 C3 1.3764(18) .
C2 H2 0.9500 .
C3 C4 1.3857(18) .
C3 H3 0.9500 .
C4 C5 1.3933(18) .
C4 Cl4 1.7197(13) .
C5 C6 1.3749(19) .
C5 H5 0.9500 .
C6 H6 0.9500 .

loop_
_geom_torsion_atom_site_label_1
_geom_torsion_atom_site_label_2
_geom_torsion_atom_site_label_3
_geom_torsion_atom_site_label_4
_geom_torsion
C6 N1 C2 C3 -0.5(2)
N1 C2 C3 C4 -0.53(19)
C2 C3 C4 C5 1.4(2)
C2 C3 C4 Cl4 -179.96(10)
C3 C4 C5 C6 -1.2(2)
Cl4 C4 C5 C6 -179.84(10)
C2 N1 C6 C5 0.7(2)
C4 C5 C6 N1 0.1(2)
